data_4120608
loop_
_publ_author_name
'Hadlington, Terrance J.'
'Hermann, Markus'
'Frenking, Gernot'
'Jones, Cameron'

_publ_section_title
;
 Low Coordinate Germanium(II) and Tin(II) Hydride Complexes: Efficient
 Catalysts for the Hydroboration of Carbonyl Compounds.
;
_journal_issue 8
_journal_name_full 'Journal of the American Chemical Society'
_journal_page_first 3028
_journal_paper_doi 10.1021/ja5006477
_journal_volume 136
_journal_year 2014
_chemical_formula_sum 'C51 H67 Ge N O Si'
_chemical_formula_weight 810.74
_chemical_name_systematic
; 
 ? 
;
_space_group_IT_number 14
_symmetry_cell_setting monoclinic
_symmetry_space_group_name_Hall '-P 2yn'
_symmetry_space_group_name_H-M 'P 1 21/n 1'
_atom_sites_solution_hydrogens geom
_atom_sites_solution_primary direct
_atom_sites_solution_secondary difmap
_audit_creation_method SHELXL-97
_cell_angle_alpha 90.00
_cell_angle_beta 97.545(7)
_cell_angle_gamma 90.00
_cell_formula_units_Z 4
_cell_length_a 10.2694(7)
_cell_length_b 15.7032(12)
_cell_length_c 28.1381(19)
_cell_measurement_temperature 123(2)
_cell_volume 4498.3(6)
_computing_structure_refinement 'SHELXL-97 (Sheldrick, 1997)'
_computing_structure_solution 'SHELXS-97 (Sheldrick, 1990)'
_diffrn_ambient_temperature 123(2)
_diffrn_measured_fraction_theta_full 0.998
_diffrn_measured_fraction_theta_max 0.998
_diffrn_measurement_device_type 'Bruker Apex X8'
_diffrn_radiation_monochromator graphite
_diffrn_radiation_source 'fine-focus sealed tube'
_diffrn_radiation_type MoK\a
_diffrn_radiation_wavelength 0.71073
_diffrn_reflns_av_R_equivalents 0.0573
_diffrn_reflns_av_sigmaI/netI 0.0891
_diffrn_reflns_limit_h_max 12
_diffrn_reflns_limit_h_min -12
_diffrn_reflns_limit_k_max 15
_diffrn_reflns_limit_k_min -19
_diffrn_reflns_limit_l_max 34
_diffrn_reflns_limit_l_min -24
_diffrn_reflns_number 22188
_diffrn_reflns_theta_full 26.00
_diffrn_reflns_theta_max 26.00
_diffrn_reflns_theta_min 2.92
_exptl_absorpt_coefficient_mu 0.744
_exptl_absorpt_correction_T_max 0.865
_exptl_absorpt_correction_T_min 0.705
_exptl_absorpt_correction_type multi-scan
_exptl_absorpt_process_details 'Sortav (Blessing)'
_exptl_crystal_colour colorless
_exptl_crystal_density_diffrn 1.197
_exptl_crystal_density_method 'not measured'
_exptl_crystal_description block
_exptl_crystal_F_000 1736
_exptl_crystal_size_max 0.50
_exptl_crystal_size_mid 0.20
_exptl_crystal_size_min 0.20
_refine_diff_density_max 0.627
_refine_diff_density_min -0.806
_refine_diff_density_rms 0.072
_refine_ls_extinction_method none
_refine_ls_goodness_of_fit_ref 1.056
_refine_ls_hydrogen_treatment constr
_refine_ls_matrix_type full
_refine_ls_number_parameters 562
_refine_ls_number_reflns 8834
_refine_ls_number_restraints 50
_refine_ls_restrained_S_all 1.088
_refine_ls_R_factor_all 0.1284
_refine_ls_R_factor_gt 0.0615
_refine_ls_shift/su_max 0.001
_refine_ls_shift/su_mean 0.000
_refine_ls_structure_factor_coef Fsqd
_refine_ls_weighting_details 'calc w=1/[\s^2^(Fo^2^)+(0.0642P)^2^+3.5889P] where P=(Fo^2^+2Fc^2^)/3'
_refine_ls_weighting_scheme calc
_refine_ls_wR_factor_gt 0.1403
_refine_ls_wR_factor_ref 0.1784
_reflns_number_gt 4914
_reflns_number_total 8834
_reflns_threshold_expression >2sigma(I)
_cod_data_source_file ja5006477_si_002.cif
_cod_data_source_block compound3
_cod_original_sg_symbol_H-M P2(1)/n
_cod_database_code 4120608

loop_
_symmetry_equiv_pos_as_xyz
'x, y, z'
'-x+1/2, y+1/2, -z+1/2'
'-x, -y, -z'
'x-1/2, -y-1/2, z-1/2'

loop_
_atom_site_label
_atom_site_type_symbol
_atom_site_fract_x
_atom_site_fract_y
_atom_site_fract_z
_atom_site_U_iso_or_equiv
_atom_site_adp_type
_atom_site_occupancy
_atom_site_symmetry_multiplicity
_atom_site_calc_flag
_atom_site_refinement_flags
_atom_site_disorder_assembly
_atom_site_disorder_group
Ge1 Ge 0.94287(4) 0.78509(3) 0.830107(16) 0.04595(18) Uani 1 1 d . . .
Si1 Si 0.61161(11) 0.78333(8) 0.81616(4) 0.0428(3) Uani 1 1 d D . .
O1 O 0.9002(3) 0.7756(3) 0.76633(12) 0.0883(14) Uani 1 1 d . . .
N1 N 0.7734(3) 0.7839(2) 0.84873(10) 0.0350(8) Uani 1 1 d . A .
C1 C 0.7869(4) 0.7812(3) 0.90127(13) 0.0337(9) Uani 1 1 d . . .
C44A C 0.636(3) 0.6450(9) 0.7640(11) 0.035(6) Uiso 0.310(4) 1 d PD A 2
H44A H 0.5802 0.6252 0.7876 0.052 Uiso 0.310(4) 1 calc PR A 2
H44B H 0.7283 0.6350 0.7764 0.052 Uiso 0.310(4) 1 calc PR A 2
H44C H 0.6134 0.6137 0.7339 0.052 Uiso 0.310(4) 1 calc PR A 2
C2 C 0.7931(4) 0.8566(2) 0.92863(13) 0.0338(9) Uani 1 1 d . A .
C3 C 0.8037(4) 0.8504(3) 0.97867(14) 0.0396(10) Uani 1 1 d . . .
H3 H 0.8062 0.9014 0.9969 0.048 Uiso 1 1 calc R A .
C4 C 0.8108(4) 0.7734(3) 1.00271(14) 0.0412(10) Uani 1 1 d . A .
C5 C 0.8089(4) 0.7000(3) 0.97529(15) 0.0425(11) Uani 1 1 d . . .
H5 H 0.8150 0.6463 0.9910 0.051 Uiso 1 1 calc R A .
C6 C 0.7983(4) 0.7023(2) 0.92532(14) 0.0373(10) Uani 1 1 d . A .
C7 C 0.8269(5) 0.7688(3) 1.05722(14) 0.0514(12) Uani 1 1 d . . .
H7 H 0.8297 0.8286 1.0696 0.062 Uiso 1 1 calc R A .
C8 C 0.7140(5) 0.7248(4) 1.07555(18) 0.088(2) Uani 1 1 d . A .
H8A H 0.6323 0.7550 1.0642 0.132 Uiso 1 1 calc R . .
H8B H 0.7277 0.7246 1.1107 0.132 Uiso 1 1 calc R . .
H8C H 0.7082 0.6660 1.0638 0.132 Uiso 1 1 calc R . .
C9 C 0.9544(5) 0.7263(4) 1.07729(16) 0.0665(15) Uani 1 1 d . A .
H9A H 0.9674 0.7318 1.1123 0.100 Uiso 1 1 calc R . .
H9B H 1.0275 0.7537 1.0640 0.100 Uiso 1 1 calc R . .
H9C H 0.9511 0.6659 1.0685 0.100 Uiso 1 1 calc R . .
C10 C 0.7987(4) 0.9441(2) 0.90522(14) 0.0380(10) Uani 1 1 d . . .
H10 H 0.7457 0.9397 0.8729 0.046 Uiso 1 1 calc R A .
C11 C 0.7357(4) 1.0152(2) 0.93199(13) 0.0359(9) Uani 1 1 d . A .
C12 C 0.6034(4) 1.0110(3) 0.93752(15) 0.0450(11) Uani 1 1 d . . .
H12 H 0.5540 0.9625 0.9258 0.054 Uiso 1 1 calc R A .
C13 C 0.5415(4) 1.0756(3) 0.95963(16) 0.0478(11) Uani 1 1 d . A .
H13 H 0.4510 1.0707 0.9632 0.057 Uiso 1 1 calc R . .
C14 C 0.6113(4) 1.1469(3) 0.97651(15) 0.0473(11) Uani 1 1 d . . .
H14 H 0.5693 1.1919 0.9912 0.057 Uiso 1 1 calc R A .
C15 C 0.7426(5) 1.1518(3) 0.97176(16) 0.0485(11) Uani 1 1 d . A .
H15 H 0.7922 1.2000 0.9838 0.058 Uiso 1 1 calc R . .
C16 C 0.8032(4) 1.0868(3) 0.94948(15) 0.0438(10) Uani 1 1 d . . .
H16 H 0.8938 1.0918 0.9462 0.053 Uiso 1 1 calc R A .
C17 C 0.9389(4) 0.9666(3) 0.89666(14) 0.0389(10) Uani 1 1 d . A .
C18 C 0.9591(5) 1.0178(3) 0.85785(16) 0.0515(12) Uani 1 1 d . . .
H18 H 0.8857 1.0361 0.8361 0.062 Uiso 1 1 calc R A .
C19 C 1.0846(5) 1.0426(3) 0.85039(18) 0.0588(13) Uani 1 1 d . A .
H19 H 1.0963 1.0774 0.8237 0.071 Uiso 1 1 calc R . .
C20 C 1.1921(5) 1.0169(3) 0.88157(18) 0.0546(12) Uani 1 1 d . . .
H20 H 1.2780 1.0339 0.8766 0.066 Uiso 1 1 calc R A .
C21 C 1.1737(5) 0.9662(3) 0.92012(17) 0.0525(12) Uani 1 1 d . A .
H21 H 1.2474 0.9480 0.9417 0.063 Uiso 1 1 calc R . .
C22 C 1.0476(4) 0.9414(3) 0.92772(15) 0.0446(11) Uani 1 1 d . . .
H22 H 1.0364 0.9068 0.9546 0.054 Uiso 1 1 calc R A .
C23 C 0.8116(4) 0.6186(2) 0.89827(14) 0.0397(10) Uani 1 1 d . . .
H23 H 0.7641 0.6276 0.8653 0.048 Uiso 1 1 calc R A .
C24 C 0.9535(4) 0.6001(3) 0.89187(16) 0.0486(11) Uani 1 1 d . A .
C25 C 1.0565(5) 0.6122(4) 0.9283(2) 0.0771(18) Uani 1 1 d . . .
H25 H 1.0399 0.6360 0.9580 0.093 Uiso 1 1 calc R A .
C26 C 1.1839(6) 0.5898(5) 0.9218(3) 0.107(3) Uani 1 1 d . A .
H26 H 1.2534 0.5979 0.9472 0.129 Uiso 1 1 calc R . .
C27 C 1.2100(6) 0.5562(5) 0.8793(3) 0.101(2) Uani 1 1 d . . .
H27 H 1.2976 0.5419 0.8750 0.121 Uiso 1 1 calc R A .
C28 C 1.1108(6) 0.5433(4) 0.8433(2) 0.088(2) Uani 1 1 d . A .
H28 H 1.1283 0.5193 0.8138 0.106 Uiso 1 1 calc R . .
C29 C 0.9831(5) 0.5655(3) 0.84976(19) 0.0647(14) Uani 1 1 d . . .
H29 H 0.9143 0.5565 0.8242 0.078 Uiso 1 1 calc R A .
C30 C 0.7441(4) 0.5427(3) 0.91917(15) 0.0435(11) Uani 1 1 d . A .
C31 C 0.8048(6) 0.4654(3) 0.9274(2) 0.0807(19) Uani 1 1 d . . .
H31 H 0.8937 0.4589 0.9221 0.097 Uiso 1 1 calc R A .
C32 C 0.7382(7) 0.3971(4) 0.9434(3) 0.108(3) Uani 1 1 d . A .
H32 H 0.7824 0.3442 0.9485 0.129 Uiso 1 1 calc R . .
C33 C 0.6108(6) 0.4033(4) 0.9519(2) 0.087(2) Uani 1 1 d . . .
H33 H 0.5665 0.3557 0.9632 0.105 Uiso 1 1 calc R A .
C34 C 0.5482(5) 0.4806(3) 0.9436(2) 0.0652(14) Uani 1 1 d . A .
H34 H 0.4589 0.4866 0.9485 0.078 Uiso 1 1 calc R . .
C35 C 0.6151(5) 0.5491(3) 0.92809(17) 0.0534(12) Uani 1 1 d . . .
H35 H 0.5714 0.6023 0.9234 0.064 Uiso 1 1 calc R A .
C36 C 0.6230(7) 0.8388(4) 0.7580(2) 0.0529(19) Uani 0.690(4) 1 d P A 1
H36 H 0.7034 0.8154 0.7462 0.064 Uiso 0.690(4) 1 calc PR A 1
C37 C 0.6520(12) 0.9346(7) 0.7676(4) 0.059(3) Uani 0.690(4) 1 d P A 1
H37A H 0.6575 0.9639 0.7372 0.088 Uiso 0.690(4) 1 calc PR A 1
H37B H 0.7355 0.9408 0.7886 0.088 Uiso 0.690(4) 1 calc PR A 1
H37C H 0.5812 0.9598 0.7832 0.088 Uiso 0.690(4) 1 calc PR A 1
C38 C 0.5111(9) 0.8274(6) 0.7161(3) 0.074(3) Uani 0.690(4) 1 d P A 1
H38A H 0.4275 0.8447 0.7264 0.111 Uiso 0.690(4) 1 calc PR A 1
H38B H 0.5060 0.7675 0.7062 0.111 Uiso 0.690(4) 1 calc PR A 1
H38C H 0.5288 0.8628 0.6889 0.111 Uiso 0.690(4) 1 calc PR A 1
C39 C 0.4933(6) 0.8290(4) 0.8522(2) 0.0470(17) Uani 0.690(4) 1 d P A 1
H39 H 0.5358 0.8821 0.8663 0.056 Uiso 0.690(4) 1 calc PR A 1
C40 C 0.3646(6) 0.8594(5) 0.8212(3) 0.061(2) Uani 0.690(4) 1 d P A 1
H40A H 0.3202 0.8105 0.8046 0.091 Uiso 0.690(4) 1 calc PR A 1
H40B H 0.3863 0.9011 0.7975 0.091 Uiso 0.690(4) 1 calc PR A 1
H40C H 0.3065 0.8858 0.8419 0.091 Uiso 0.690(4) 1 calc PR A 1
C41 C 0.458(2) 0.7771(16) 0.8954(5) 0.046(6) Uani 0.690(4) 1 d P A 1
H41A H 0.3970 0.8099 0.9122 0.069 Uiso 0.690(4) 1 calc PR A 1
H41B H 0.5383 0.7654 0.9174 0.069 Uiso 0.690(4) 1 calc PR A 1
H41C H 0.4170 0.7233 0.8841 0.069 Uiso 0.690(4) 1 calc PR A 1
C42 C 0.5603(6) 0.6641(4) 0.8011(2) 0.0434(16) Uani 0.690(4) 1 d P A 1
H42 H 0.5758 0.6323 0.8321 0.052 Uiso 0.690(4) 1 calc PR A 1
C43 C 0.4131(6) 0.6531(5) 0.7823(3) 0.0549(19) Uani 0.690(4) 1 d P A 1
H43A H 0.3900 0.6895 0.7542 0.082 Uiso 0.690(4) 1 calc PR A 1
H43B H 0.3604 0.6694 0.8075 0.082 Uiso 0.690(4) 1 calc PR A 1
H43C H 0.3955 0.5935 0.7734 0.082 Uiso 0.690(4) 1 calc PR A 1
C44 C 0.6487(13) 0.6211(8) 0.7673(5) 0.057(3) Uani 0.690(4) 1 d P A 1
H44D H 0.6297 0.5599 0.7653 0.086 Uiso 0.690(4) 1 calc PR A 1
H44E H 0.7413 0.6298 0.7799 0.086 Uiso 0.690(4) 1 calc PR A 1
H44F H 0.6309 0.6464 0.7352 0.086 Uiso 0.690(4) 1 calc PR A 1
C45 C 1.0010(5) 0.7695(5) 0.73612(19) 0.088(2) Uani 1 1 d . C .
H45 H 1.0875 0.7657 0.7570 0.106 Uiso 1 1 calc R . .
C46 C 0.9999(6) 0.8497(6) 0.7070(3) 0.116(2) Uani 1 1 d DU . .
H46 H 1.0296 0.8248 0.6775 0.139 Uiso 1 1 calc R B 1
C47 C 1.1067(13) 0.9142(9) 0.7182(7) 0.164(6) Uani 0.678(10) 1 d PDU C 1
H47A H 1.1914 0.8851 0.7255 0.246 Uiso 0.678(10) 1 calc PR C 1
H47B H 1.0897 0.9482 0.7459 0.246 Uiso 0.678(10) 1 calc PR C 1
H47C H 1.1091 0.9517 0.6905 0.246 Uiso 0.678(10) 1 calc PR C 1
C48 C 0.8751(8) 0.8924(7) 0.6836(3) 0.100(4) Uani 0.678(10) 1 d PDU C 1
H48A H 0.8337 0.9230 0.7080 0.150 Uiso 0.678(10) 1 calc PR C 1
H48B H 0.8145 0.8491 0.6686 0.150 Uiso 0.678(10) 1 calc PR C 1
H48C H 0.8967 0.9327 0.6592 0.150 Uiso 0.678(10) 1 calc PR C 1
C49 C 0.9803(8) 0.6879(6) 0.7076(3) 0.131(3) Uani 1 1 d DU . .
H49 H 0.9507 0.6496 0.7324 0.158 Uiso 1 1 calc R C .
C50 C 0.8610(7) 0.6843(6) 0.6700(3) 0.125(3) Uani 1 1 d U C .
H50A H 0.8712 0.7252 0.6445 0.187 Uiso 1 1 calc R . .
H50B H 0.7824 0.6986 0.6847 0.187 Uiso 1 1 calc R . .
H50C H 0.8519 0.6268 0.6565 0.187 Uiso 1 1 calc R . .
C51 C 1.0940(9) 0.6398(7) 0.6957(4) 0.179(4) Uani 1 1 d DU C .
H51A H 1.1519 0.6778 0.6805 0.268 Uiso 1 1 calc R . .
H51B H 1.0639 0.5935 0.6736 0.268 Uiso 1 1 calc R . .
H51C H 1.1421 0.6159 0.7250 0.268 Uiso 1 1 calc R . .
C36A C 0.5545(10) 0.9016(5) 0.8089(5) 0.046(4) Uiso 0.310(4) 1 d PD A 2
H36A H 0.5741 0.9280 0.8414 0.056 Uiso 0.310(4) 1 calc PR A 2
C37A C 0.4093(11) 0.9210(10) 0.7916(6) 0.053(4) Uiso 0.310(4) 1 d PD A 2
H37D H 0.3988 0.9820 0.7848 0.079 Uiso 0.310(4) 1 calc PR A 2
H37E H 0.3557 0.9048 0.8165 0.079 Uiso 0.310(4) 1 calc PR A 2
H37F H 0.3809 0.8885 0.7623 0.079 Uiso 0.310(4) 1 calc PR A 2
C38A C 0.628(3) 0.9546(17) 0.7755(10) 0.055(8) Uiso 0.310(4) 1 d PD A 2
H38D H 0.6075 0.9333 0.7427 0.082 Uiso 0.310(4) 1 calc PR A 2
H38E H 0.7226 0.9503 0.7857 0.082 Uiso 0.310(4) 1 calc PR A 2
H38F H 0.6006 1.0143 0.7767 0.082 Uiso 0.310(4) 1 calc PR A 2
C39A C 0.4929(9) 0.7348(7) 0.8547(3) 0.034(3) Uiso 0.310(4) 1 d PD A 2
H39A H 0.5360 0.6809 0.8673 0.041 Uiso 0.310(4) 1 calc PR A 2
C40A C 0.3643(12) 0.7065(10) 0.8257(6) 0.058(4) Uiso 0.310(4) 1 d PD A 2
H40D H 0.3113 0.6758 0.8467 0.087 Uiso 0.310(4) 1 calc PR A 2
H40E H 0.3832 0.6690 0.7997 0.087 Uiso 0.310(4) 1 calc PR A 2
H40F H 0.3158 0.7566 0.8123 0.087 Uiso 0.310(4) 1 calc PR A 2
C41A C 0.461(6) 0.782(4) 0.8989(15) 0.08(2) Uiso 0.310(4) 1 d PD A 2
H41D H 0.4207 0.8370 0.8893 0.113 Uiso 0.310(4) 1 calc PR A 2
H41E H 0.5423 0.7916 0.9207 0.113 Uiso 0.310(4) 1 calc PR A 2
H41F H 0.4002 0.7480 0.9151 0.113 Uiso 0.310(4) 1 calc PR A 2
C42A C 0.6133(12) 0.7398(7) 0.7550(3) 0.043(4) Uiso 0.310(4) 1 d PD A 2
H42A H 0.6915 0.7635 0.7418 0.052 Uiso 0.310(4) 1 calc PR A 2
C43A C 0.4933(13) 0.7547(11) 0.7187(5) 0.052(4) Uiso 0.310(4) 1 d PD A 2
H43D H 0.4969 0.7176 0.6910 0.078 Uiso 0.310(4) 1 calc PR A 2
H43E H 0.4911 0.8144 0.7084 0.078 Uiso 0.310(4) 1 calc PR A 2
H43F H 0.4141 0.7419 0.7334 0.078 Uiso 0.310(4) 1 calc PR A 2
C47A C 1.108(2) 0.8688(19) 0.6769(9) 0.144(11) Uiso 0.322(10) 1 d PD C 2
H47D H 1.1097 0.9300 0.6703 0.215 Uiso 0.322(10) 1 calc PR C 2
H47E H 1.0916 0.8374 0.6466 0.215 Uiso 0.322(10) 1 calc PR C 2
H47F H 1.1927 0.8513 0.6943 0.215 Uiso 0.322(10) 1 calc PR C 2
C48A C 1.032(3) 0.9151(15) 0.7468(8) 0.140(11) Uiso 0.322(10) 1 d PD C 2
H48D H 1.1233 0.9072 0.7617 0.209 Uiso 0.322(10) 1 calc PR C 2
H48E H 0.9729 0.9075 0.7710 0.209 Uiso 0.322(10) 1 calc PR C 2
H48F H 1.0217 0.9726 0.7333 0.209 Uiso 0.322(10) 1 calc PR C 2

loop_
_atom_site_aniso_label
_atom_site_aniso_U_11
_atom_site_aniso_U_22
_atom_site_aniso_U_33
_atom_site_aniso_U_23
_atom_site_aniso_U_13
_atom_site_aniso_U_12
Ge1 0.0434(3) 0.0637(3) 0.0314(3) -0.0081(2) 0.00769(19) -0.0017(2)
Si1 0.0421(7) 0.0616(8) 0.0236(6) 0.0010(6) 0.0002(5) -0.0004(6)
O1 0.051(2) 0.183(4) 0.0338(18) -0.022(2) 0.0188(15) -0.017(2)
N1 0.0408(18) 0.0446(19) 0.0192(16) -0.0026(15) 0.0016(13) 0.0013(16)
C1 0.035(2) 0.044(2) 0.0219(19) 0.0017(18) 0.0026(15) 0.0028(18)
C2 0.041(2) 0.036(2) 0.024(2) -0.0005(18) 0.0043(16) 0.0042(18)
C3 0.052(3) 0.040(2) 0.028(2) -0.0038(19) 0.0066(18) 0.009(2)
C4 0.057(3) 0.041(2) 0.025(2) 0.0004(19) 0.0040(18) 0.016(2)
C5 0.057(3) 0.038(2) 0.032(2) 0.0059(19) 0.004(2) 0.006(2)
C6 0.043(2) 0.038(2) 0.031(2) -0.0058(18) 0.0042(18) 0.0024(18)
C7 0.087(4) 0.043(3) 0.024(2) 0.001(2) 0.007(2) 0.016(2)
C8 0.068(4) 0.164(6) 0.036(3) 0.006(4) 0.020(3) 0.014(4)
C9 0.067(3) 0.099(4) 0.031(2) 0.013(3) 0.000(2) -0.009(3)
C10 0.048(2) 0.044(2) 0.022(2) -0.0002(18) 0.0023(17) 0.006(2)
C11 0.047(2) 0.037(2) 0.023(2) 0.0008(17) 0.0007(17) 0.0052(19)
C12 0.051(3) 0.044(2) 0.039(2) -0.006(2) 0.002(2) -0.001(2)
C13 0.045(3) 0.055(3) 0.045(3) -0.003(2) 0.012(2) 0.008(2)
C14 0.061(3) 0.044(3) 0.038(2) 0.001(2) 0.012(2) 0.011(2)
C15 0.064(3) 0.039(2) 0.043(3) 0.000(2) 0.007(2) 0.000(2)
C16 0.046(3) 0.044(3) 0.043(3) 0.002(2) 0.012(2) 0.002(2)
C17 0.049(3) 0.041(2) 0.028(2) -0.0033(19) 0.0085(19) 0.005(2)
C18 0.061(3) 0.058(3) 0.036(3) 0.010(2) 0.009(2) 0.005(2)
C19 0.068(3) 0.065(3) 0.047(3) 0.008(3) 0.019(3) 0.001(3)
C20 0.054(3) 0.060(3) 0.053(3) -0.005(3) 0.022(2) -0.003(2)
C21 0.054(3) 0.055(3) 0.049(3) 0.000(2) 0.007(2) 0.009(2)
C22 0.054(3) 0.045(3) 0.036(2) 0.002(2) 0.008(2) 0.004(2)
C23 0.047(3) 0.041(2) 0.029(2) -0.0022(18) -0.0017(18) 0.0022(19)
C24 0.056(3) 0.045(3) 0.045(3) -0.015(2) 0.008(2) -0.001(2)
C25 0.048(3) 0.114(5) 0.067(4) -0.043(3) 0.000(3) 0.005(3)
C26 0.050(4) 0.155(7) 0.113(6) -0.073(5) -0.004(3) 0.008(4)
C27 0.057(4) 0.135(6) 0.112(6) -0.061(5) 0.018(4) 0.010(4)
C28 0.079(4) 0.105(5) 0.083(5) -0.049(4) 0.021(4) 0.009(4)
C29 0.069(3) 0.070(3) 0.055(3) -0.023(3) 0.010(3) 0.010(3)
C30 0.052(3) 0.038(2) 0.039(2) 0.000(2) 0.000(2) 0.003(2)
C31 0.069(4) 0.046(3) 0.130(6) 0.024(3) 0.024(4) 0.011(3)
C32 0.094(5) 0.055(4) 0.176(8) 0.042(4) 0.029(5) 0.019(4)
C33 0.089(5) 0.057(4) 0.119(6) 0.030(4) 0.023(4) -0.009(3)
C34 0.059(3) 0.062(3) 0.076(4) 0.012(3) 0.016(3) -0.001(3)
C35 0.060(3) 0.043(3) 0.057(3) 0.009(2) 0.007(2) 0.001(2)
C36 0.066(4) 0.068(5) 0.024(3) -0.004(3) 0.001(3) 0.007(4)
C37 0.077(8) 0.063(6) 0.034(5) 0.016(5) 0.003(4) 0.005(6)
C38 0.100(6) 0.090(6) 0.025(4) 0.002(4) -0.012(4) 0.006(5)
C39 0.043(4) 0.057(4) 0.039(4) -0.017(3) 0.000(3) 0.006(3)
C40 0.052(4) 0.067(5) 0.061(5) -0.012(4) 0.001(3) 0.019(4)
C41 0.034(6) 0.070(10) 0.035(5) -0.006(4) 0.012(3) 0.006(4)
C42 0.045(4) 0.052(4) 0.033(3) -0.010(3) 0.006(3) 0.006(3)
C43 0.051(4) 0.060(4) 0.054(4) -0.013(4) 0.007(3) -0.004(3)
C44 0.057(6) 0.067(6) 0.046(5) -0.023(6) -0.001(4) 0.017(6)
C45 0.055(3) 0.169(7) 0.042(3) -0.014(4) 0.016(3) -0.001(4)
C46 0.084(4) 0.165(6) 0.099(5) 0.019(5) 0.015(4) -0.019(4)
C47 0.153(8) 0.167(8) 0.171(9) 0.001(6) 0.020(6) -0.007(6)
C48 0.080(5) 0.138(7) 0.086(6) 0.021(5) 0.024(4) 0.007(5)
C49 0.123(5) 0.174(6) 0.095(5) -0.063(4) 0.010(4) 0.008(5)
C50 0.120(5) 0.173(6) 0.082(4) -0.032(4) 0.014(4) -0.021(4)
C51 0.160(6) 0.185(7) 0.194(7) -0.041(6) 0.032(5) 0.000(5)

loop_
_atom_type_symbol
_atom_type_description
_atom_type_scat_dispersion_real
_atom_type_scat_dispersion_imag
_atom_type_scat_source
Ge Ge 0.1547 1.8001 'International Tables Vol C Tables 4.2.6.8 and 6.1.1.4'
Si Si 0.0817 0.0704 'International Tables Vol C Tables 4.2.6.8 and 6.1.1.4'
N N 0.0061 0.0033 'International Tables Vol C Tables 4.2.6.8 and 6.1.1.4'
O O 0.0106 0.0060 'International Tables Vol C Tables 4.2.6.8 and 6.1.1.4'
C C 0.0033 0.0016 'International Tables Vol C Tables 4.2.6.8 and 6.1.1.4'
H H 0.0000 0.0000 'International Tables Vol C Tables 4.2.6.8 and 6.1.1.4'

loop_
_geom_angle_atom_site_label_1
_geom_angle_atom_site_label_2
_geom_angle_atom_site_label_3
_geom_angle
O1 Ge1 N1 99.44(14)
N1 Si1 C39 110.7(2)
N1 Si1 C42A 110.9(4)
C39 Si1 C42A 138.3(4)
N1 Si1 C36 106.6(2)
C39 Si1 C36 115.1(3)
C42A Si1 C36 49.5(4)
N1 Si1 C39A 109.5(3)
C39 Si1 C39A 46.8(4)
C42A Si1 C39A 117.9(5)
C36 Si1 C39A 143.7(4)
N1 Si1 C36A 107.1(4)
C39 Si1 C36A 58.1(5)
C42A Si1 C36A 107.1(5)
C36 Si1 C36A 61.2(5)
C39A Si1 C36A 103.6(5)
N1 Si1 C42 108.6(2)
C39 Si1 C42 108.2(3)
C42A Si1 C42 59.1(4)
C36 Si1 C42 107.4(3)
C39A Si1 C42 64.4(4)
C36A Si1 C42 144.3(4)
C45 O1 Ge1 120.0(3)
C1 N1 Si1 118.3(3)
C1 N1 Ge1 108.2(2)
Si1 N1 Ge1 133.46(17)
C2 C1 C6 118.8(3)
C2 C1 N1 121.2(3)
C6 C1 N1 120.0(3)
C3 C2 C1 118.9(4)
C3 C2 C10 119.5(3)
C1 C2 C10 121.4(3)
C4 C3 C2 123.0(4)
C3 C4 C5 117.3(4)
C3 C4 C7 121.8(4)
C5 C4 C7 120.8(4)
C4 C5 C6 122.2(4)
C5 C6 C1 119.8(4)
C5 C6 C23 118.5(4)
C1 C6 C23 121.5(4)
C8 C7 C9 109.8(4)
C8 C7 C4 112.5(4)
C9 C7 C4 111.8(4)
C2 C10 C17 111.4(3)
C2 C10 C11 113.6(3)
C17 C10 C11 112.0(3)
C16 C11 C12 116.9(4)
C16 C11 C10 122.9(4)
C12 C11 C10 120.1(4)
C13 C12 C11 121.9(4)
C14 C13 C12 120.0(4)
C15 C14 C13 118.9(4)
C14 C15 C16 120.5(4)
C11 C16 C15 121.8(4)
C22 C17 C18 118.0(4)
C22 C17 C10 122.2(4)
C18 C17 C10 119.7(4)
C19 C18 C17 121.1(4)
C20 C19 C18 120.3(5)
C19 C20 C21 119.3(5)
C20 C21 C22 120.5(4)
C17 C22 C21 120.8(4)
C24 C23 C6 111.9(3)
C24 C23 C30 112.6(3)
C6 C23 C30 113.6(4)
C29 C24 C25 117.3(5)
C29 C24 C23 120.2(4)
C25 C24 C23 122.4(4)
C24 C25 C26 120.5(5)
C27 C26 C25 120.7(5)
C28 C27 C26 119.8(6)
C27 C28 C29 119.7(5)
C24 C29 C28 122.0(5)
C31 C30 C35 117.3(4)
C31 C30 C23 122.3(4)
C35 C30 C23 120.3(4)
C30 C31 C32 120.7(5)
C33 C32 C31 122.1(5)
C32 C33 C34 117.9(5)
C35 C34 C33 120.0(5)
C34 C35 C30 122.0(4)
C38 C36 C37 110.6(7)
C38 C36 Si1 119.2(5)
C37 C36 Si1 109.4(5)
C41 C39 C40 109.5(9)
C41 C39 Si1 118.1(7)
C40 C39 Si1 112.7(5)
C43 C42 C44 111.5(7)
C43 C42 Si1 113.6(4)
C44 C42 Si1 112.5(6)
O1 C45 C46 108.4(6)
O1 C45 C49 108.1(6)
C46 C45 C49 115.5(6)
C47 C46 C45 120.0(8)
C47 C46 C47A 54.0(11)
C45 C46 C47A 121.2(13)
C47 C46 C48 110.2(9)
C45 C46 C48 123.5(7)
C47A C46 C48 108.1(13)
C47 C46 C48A 46.0(12)
C45 C46 C48A 100.3(13)
C47A C46 C48A 99.9(17)
C48 C46 C48A 96.4(13)
C51 C49 C50 114.7(7)
C51 C49 C45 119.8(7)
C50 C49 C45 116.6(7)
C38A C36A C37A 103.4(15)
C38A C36A Si1 114.7(13)
C37A C36A Si1 119.2(9)
C41A C39A C40A 108(3)
C41A C39A Si1 120(3)
C40A C39A Si1 112.9(8)
C43A C42A C44A 110.9(15)
C43A C42A Si1 117.6(9)
C44A C42A Si1 103.0(13)

loop_
_geom_bond_atom_site_label_1
_geom_bond_atom_site_label_2
_geom_bond_distance
Ge1 O1 1.797(3)
Ge1 N1 1.883(3)
Si1 N1 1.789(3)
Si1 C39 1.828(6)
Si1 C42A 1.854(7)
Si1 C36 1.871(6)
Si1 C39A 1.895(7)
Si1 C36A 1.949(7)
Si1 C42 1.976(6)
O1 C45 1.427(6)
N1 C1 1.467(5)
C1 C2 1.409(5)
C1 C6 1.410(5)
C44A C42A 1.524(8)
C2 C3 1.401(5)
C2 C10 1.528(5)
C3 C4 1.382(6)
C4 C5 1.387(6)
C4 C7 1.523(5)
C5 C6 1.396(5)
C6 C23 1.533(5)
C7 C8 1.499(7)
C7 C9 1.511(6)
C10 C17 1.532(6)
C10 C11 1.536(5)
C11 C16 1.378(6)
C11 C12 1.389(6)
C12 C13 1.387(6)
C13 C14 1.380(6)
C14 C15 1.375(6)
C15 C16 1.387(6)
C17 C22 1.382(5)
C17 C18 1.393(6)
C18 C19 1.388(6)
C19 C20 1.377(6)
C20 C21 1.378(6)
C21 C22 1.395(6)
C23 C24 1.520(6)
C23 C30 1.534(6)
C24 C29 1.373(6)
C24 C25 1.386(6)
C25 C26 1.390(7)
C26 C27 1.365(8)
C27 C28 1.354(8)
C28 C29 1.392(7)
C30 C31 1.371(6)
C30 C35 1.383(6)
C31 C32 1.378(8)
C32 C33 1.365(8)
C33 C34 1.379(7)
C34 C35 1.378(6)
C36 C38 1.545(8)
C36 C37 1.551(13)
C39 C41 1.55(2)
C39 C40 1.560(8)
C42 C43 1.544(8)
C42 C44 1.553(13)
C45 C46 1.501(9)
C45 C49 1.513(10)
C46 C47 1.496(8)
C46 C47A 1.511(8)
C46 C48 1.518(7)
C46 C48A 1.523(8)
C49 C51 1.466(7)
C49 C50 1.510(10)
C36A C38A 1.527(8)
C36A C37A 1.537(8)
C39A C41A 1.519(8)
C39A C40A 1.523(8)
C42A C43A 1.511(8)
